data_8103582
loop_
_publ_author_name
'Pawel, A.'
'Heller, G.'
'Pickardt, J.'

_publ_section_title
;
 Die Kristallstruktur des Dilithium tetrahydroxo-di-mue-peroxo-diborats
 (Lithiumperoxoborats), Li2 (B2 (O2)2 (O H)4)
;
_journal_name_full 'Zeitschrift fuer Kristallographie (149,1979-)'
_journal_page_first 251
_journal_page_last 257
_journal_volume 157
_journal_year 1981
_chemical_formula_sum 'B2 H4 Li2 O8'
_chemical_name_systematic 'Li2 (B2 (O2)2 (O H)4)'
_space_group_IT_number 14
_symmetry_space_group_name_Hall '-P 2ybc'
_symmetry_space_group_name_H-M 'P 1 21/c 1'
_cell_angle_alpha 90
_cell_angle_beta 97.98
_cell_angle_gamma 90
_cell_formula_units_Z 2
_cell_length_a 7.04
_cell_length_b 7.88
_cell_length_c 5.085
_cell_volume 279.360
_citation_journal_id_ASTM ZEKRDZ
_cod_data_source_file Pawel_ZEKRDZ_1981_529.cif
_cod_data_source_block H4B2Li2O8
_cod_original_cell_volume 279.3598
_cod_original_formula_sum 'H4 B2 Li2 O8'
_cod_database_code 8103582

loop_
_symmetry_equiv_pos_as_xyz
x,y,z
-x,y+1/2,-z+1/2
-x,-y,-z
x,-y-1/2,z-1/2

loop_
_atom_site_label
_atom_site_type_symbol
_atom_site_fract_x
_atom_site_fract_y
_atom_site_fract_z
_atom_site_occupancy
_atom_site_U_iso_or_equiv
B1 B+3 0.1993 0.5319 0.0274 1 0.0
O4 O-1 0.1019 0.4967 0.2653 1 0.0
Li1 Li+1 0.1007 0.3267 0.5634 1 0.0
H1 H+1 0.337 0.701 0.209 1 0.0
H2 H+1 0.366 0.368 -0.086 1 0.0
O2 O-2 0.254 0.3748 -0.0903 1 0.0
O3 O-1 0.0556 0.6246 -0.1711 1 0.0
O1 O-2 0.3541 0.6484 0.0973 1 0.0
